data_2230215
loop_
_publ_author_name
'Wei, Wen-Bin'
'Tian, Shuo'
'Shen, Hong'
'Sun, Jie'
'Wang, Hai-Bo'

_publ_section_title
;
 5-Fluoro-3-(2-phenylhydrazinylidene)indolin-2-one
;
_journal_coeditor_code AA2004
_journal_issue 6
_journal_name_full 'Acta Crystallographica Section E'
_journal_page_first o1294
_journal_paper_doi 10.1107/S1600536811015285
_journal_volume 67
_journal_year 2011
_chemical_formula_iupac 'C14 H10 F N3 O'
_chemical_formula_moiety 'C14 H10 F N3 O'
_chemical_formula_sum 'C14 H10 F N3 O'
_chemical_formula_weight 255.25
_chemical_melting_point 543
_chemical_name_systematic
;
5-Fluoro-3-(2-phenylhydrazinylidene)indolin-2-one
;
_space_group_IT_number 2
_symmetry_cell_setting triclinic
_symmetry_space_group_name_Hall '-P 1'
_symmetry_space_group_name_H-M 'P -1'
_atom_sites_solution_hydrogens geom
_atom_sites_solution_primary direct
_atom_sites_solution_secondary difmap
_audit_creation_method SHELXL-97
_cell_angle_alpha 69.98(3)
_cell_angle_beta 75.43(3)
_cell_angle_gamma 88.33(3)
_cell_formula_units_Z 2
_cell_length_a 6.4840(13)
_cell_length_b 8.7250(17)
_cell_length_c 11.672(2)
_cell_measurement_reflns_used 25
_cell_measurement_temperature 293(2)
_cell_measurement_theta_max 13
_cell_measurement_theta_min 10
_cell_volume 599.3(2)
_computing_cell_refinement 'CAD-4 EXPRESS (Enraf--Nonius, 1989)'
_computing_data_collection 'CAD-4 EXPRESS (Enraf--Nonius, 1989)'
_computing_data_reduction 'CAD-4 EXPRESS (Enraf--Nonius, 1989)'
_computing_molecular_graphics 'SHELXTL (Sheldrick, 2008)'
_computing_publication_material 'PLATON (Spek, 2009)'
_computing_structure_refinement 'SHELXL97 (Sheldrick, 2008)'
_computing_structure_solution 'SHELXS97 (Sheldrick, 2008)'
_diffrn_ambient_temperature 293(2)
_diffrn_measured_fraction_theta_full 1.000
_diffrn_measured_fraction_theta_max 1.000
_diffrn_measurement_device_type 'Enraf--Nonius CAD-4'
_diffrn_measurement_method \w/2\q
_diffrn_radiation_monochromator graphite
_diffrn_radiation_source 'fine-focus sealed tube'
_diffrn_radiation_type MoK\a
_diffrn_radiation_wavelength 0.71073
_diffrn_reflns_av_R_equivalents 0.0139
_diffrn_reflns_av_sigmaI/netI 0.0191
_diffrn_reflns_limit_h_max 7
_diffrn_reflns_limit_h_min 0
_diffrn_reflns_limit_k_max 10
_diffrn_reflns_limit_k_min -10
_diffrn_reflns_limit_l_max 14
_diffrn_reflns_limit_l_min -13
_diffrn_reflns_number 2413
_diffrn_reflns_theta_full 25.38
_diffrn_reflns_theta_max 25.38
_diffrn_reflns_theta_min 1.92
_diffrn_standards_decay_% 1
_diffrn_standards_interval_count 200
_diffrn_standards_interval_time 7200
_diffrn_standards_number 3
_exptl_absorpt_coefficient_mu 0.103
_exptl_absorpt_correction_T_max 0.9796
_exptl_absorpt_correction_T_min 0.9696
_exptl_absorpt_correction_type psi-scan
_exptl_absorpt_process_details '(North <i>et al.</i>, 1968)'
_exptl_crystal_colour yellow
_exptl_crystal_density_diffrn 1.415
_exptl_crystal_density_method 'not measured'
_exptl_crystal_description block
_exptl_crystal_F_000 264
_exptl_crystal_size_max 0.30
_exptl_crystal_size_mid 0.20
_exptl_crystal_size_min 0.20
_refine_diff_density_max 0.214
_refine_diff_density_min -0.199
_refine_ls_extinction_coef 0.058(11)
_refine_ls_extinction_expression Fc^*^=kFc[1+0.001xFc^2^\l^3^/sin(2\q)]^-1/4^
_refine_ls_extinction_method 'SHELXL97 (Sheldrick, 2008)'
_refine_ls_goodness_of_fit_ref 1.002
_refine_ls_hydrogen_treatment constr
_refine_ls_matrix_type full
_refine_ls_number_parameters 173
_refine_ls_number_reflns 2202
_refine_ls_number_restraints 0
_refine_ls_restrained_S_all 1.002
_refine_ls_R_factor_all 0.0559
_refine_ls_R_factor_gt 0.0437
_refine_ls_shift/su_max 0.000
_refine_ls_shift/su_mean 0.000
_refine_ls_structure_factor_coef Fsqd
_refine_ls_weighting_details 'calc w=1/[\s^2^(Fo^2^)+(0.1000P)^2^+0.1080P] where P=(Fo^2^+2Fc^2^)/3'
_refine_ls_weighting_scheme calc
_refine_ls_wR_factor_gt 0.1404
_refine_ls_wR_factor_ref 0.1533
_reflns_number_gt 1767
_reflns_number_total 2202
_reflns_threshold_expression I>2sigma(I)
_cod_data_source_file aa2004.cif
_cod_data_source_block I
_cod_database_code 2230215
_cod_database_fobs_code 2230215

loop_
_symmetry_equiv_pos_as_xyz
'x, y, z'
'-x, -y, -z'

loop_
_atom_site_type_symbol
_atom_site_label
_atom_site_fract_x
_atom_site_fract_y
_atom_site_fract_z
_atom_site_U_iso_or_equiv
_atom_site_adp_type
_atom_site_calc_flag
_atom_site_refinement_flags
_atom_site_occupancy
_atom_site_symmetry_multiplicity
_atom_site_disorder_assembly
_atom_site_disorder_group
O O1 -0.3760(2) 0.63511(17) 1.06116(14) 0.0569(4) Uani d . 1 1 . .
F F1 0.5373(2) 0.7060(2) 0.55092(14) 0.0974(6) Uani d . 1 1 . .
N N1 -0.2569(2) 0.5813(2) 0.87432(15) 0.0520(4) Uani d . 1 1 . .
H H1A -0.3724 0.5353 0.8743 0.062 Uiso calc R 1 1 . .
C C1 -0.2376(3) 0.6408(2) 0.96456(18) 0.0462(5) Uani d . 1 1 . .
N N2 0.0754(2) 0.77749(18) 0.98762(14) 0.0453(4) Uani d . 1 1 . .
C C2 -0.0150(3) 0.7110(2) 0.92643(17) 0.0438(4) Uani d . 1 1 . .
N N3 -0.0413(2) 0.78890(19) 1.09465(15) 0.0494(4) Uani d . 1 1 . .
H H3A -0.1751 0.7592 1.1191 0.059 Uiso calc R 1 1 . .
C C3 0.2929(3) 0.7207(2) 0.73265(18) 0.0539(5) Uani d . 1 1 . .
H H3B 0.3971 0.7736 0.7502 0.065 Uiso calc R 1 1 . .
C C4 0.3360(3) 0.6740(3) 0.6286(2) 0.0634(6) Uani d . 1 1 . .
C C5 0.1875(4) 0.5940(3) 0.5986(2) 0.0671(6) Uani d . 1 1 . .
H H5A 0.2252 0.5640 0.5273 0.081 Uiso calc R 1 1 . .
C C6 -0.0170(4) 0.5592(3) 0.6761(2) 0.0587(5) Uani d . 1 1 . .
H H6A -0.1202 0.5065 0.6576 0.070 Uiso calc R 1 1 . .
C C7 -0.0645(3) 0.6043(2) 0.78105(18) 0.0472(5) Uani d . 1 1 . .
C C8 0.0879(3) 0.6855(2) 0.81030(17) 0.0451(5) Uani d . 1 1 . .
C C9 0.0503(3) 0.8486(2) 1.16853(17) 0.0451(5) Uani d . 1 1 . .
C C10 0.2649(3) 0.8988(2) 1.13266(19) 0.0529(5) Uani d . 1 1 . .
H H10A 0.3526 0.8928 1.0580 0.063 Uiso calc R 1 1 . .
C C11 0.3471(4) 0.9576(3) 1.2088(2) 0.0632(6) Uani d . 1 1 . .
H H11A 0.4906 0.9929 1.1841 0.076 Uiso calc R 1 1 . .
C C12 0.2208(4) 0.9652(3) 1.3206(2) 0.0662(6) Uani d . 1 1 . .
H H12A 0.2783 1.0050 1.3711 0.079 Uiso calc R 1 1 . .
C C13 0.0094(4) 0.9132(3) 1.3566(2) 0.0658(6) Uani d . 1 1 . .
H H13A -0.0764 0.9169 1.4324 0.079 Uiso calc R 1 1 . .
C C14 -0.0778(3) 0.8555(2) 1.28156(19) 0.0555(5) Uani d . 1 1 . .
H H14A -0.2218 0.8213 1.3066 0.067 Uiso calc R 1 1 . .

loop_
_atom_site_aniso_label
_atom_site_aniso_U_11
_atom_site_aniso_U_22
_atom_site_aniso_U_33
_atom_site_aniso_U_12
_atom_site_aniso_U_13
_atom_site_aniso_U_23
O1 0.0418(7) 0.0615(9) 0.0674(9) -0.0080(6) -0.0031(6) -0.0292(7)
F1 0.0676(9) 0.1417(15) 0.0798(10) -0.0157(9) 0.0153(7) -0.0571(10)
N1 0.0429(9) 0.0550(9) 0.0631(10) -0.0075(7) -0.0141(7) -0.0255(8)
C1 0.0401(9) 0.0430(9) 0.0556(11) -0.0028(7) -0.0109(8) -0.0176(8)
N2 0.0416(8) 0.0456(9) 0.0487(9) -0.0035(6) -0.0083(7) -0.0182(7)
C2 0.0390(9) 0.0426(9) 0.0498(10) -0.0031(7) -0.0098(8) -0.0167(8)
N3 0.0402(8) 0.0559(9) 0.0520(9) -0.0075(7) -0.0044(7) -0.0230(7)
C3 0.0469(10) 0.0590(12) 0.0554(11) -0.0061(9) -0.0076(9) -0.0225(9)
C4 0.0560(12) 0.0751(14) 0.0538(12) -0.0024(10) 0.0003(9) -0.0254(10)
C5 0.0780(15) 0.0738(14) 0.0538(12) -0.0002(12) -0.0111(11) -0.0312(11)
C6 0.0658(13) 0.0603(12) 0.0580(12) -0.0040(10) -0.0212(10) -0.0260(10)
C7 0.0472(10) 0.0419(9) 0.0524(11) -0.0011(8) -0.0155(8) -0.0141(8)
C8 0.0447(10) 0.0409(9) 0.0501(10) -0.0006(7) -0.0126(8) -0.0159(8)
C9 0.0465(10) 0.0404(9) 0.0469(10) -0.0015(7) -0.0089(8) -0.0152(8)
C10 0.0466(10) 0.0628(12) 0.0512(11) -0.0037(9) -0.0053(8) -0.0268(9)
C11 0.0548(12) 0.0778(15) 0.0636(13) -0.0071(10) -0.0150(10) -0.0319(11)
C12 0.0752(15) 0.0741(15) 0.0583(13) -0.0067(12) -0.0200(11) -0.0312(11)
C13 0.0795(15) 0.0686(14) 0.0480(11) -0.0029(11) -0.0046(11) -0.0264(10)
C14 0.0516(11) 0.0555(11) 0.0549(11) -0.0047(9) -0.0035(9) -0.0200(9)

loop_
_atom_type_symbol
_atom_type_description
_atom_type_scat_dispersion_real
_atom_type_scat_dispersion_imag
_atom_type_scat_source
C C 0.0033 0.0016 'International Tables Vol C Tables 4.2.6.8 and 6.1.1.4'
H H 0.0000 0.0000 'International Tables Vol C Tables 4.2.6.8 and 6.1.1.4'
N N 0.0061 0.0033 'International Tables Vol C Tables 4.2.6.8 and 6.1.1.4'
O O 0.0106 0.0060 'International Tables Vol C Tables 4.2.6.8 and 6.1.1.4'
F F 0.0171 0.0103 'International Tables Vol C Tables 4.2.6.8 and 6.1.1.4'

loop_
_geom_angle_atom_site_label_1
_geom_angle_atom_site_label_2
_geom_angle_atom_site_label_3
_geom_angle_site_symmetry_1
_geom_angle_site_symmetry_3
_geom_angle
_geom_angle_publ_flag
C1 N1 C7 . . 111.36(15) ?
C1 N1 H1A . . 124.3 ?
C7 N1 H1A . . 124.3 ?
O1 C1 N1 . . 127.23(16) ?
O1 C1 C2 . . 126.46(17) ?
N1 C1 C2 . . 106.29(16) ?
C2 N2 N3 . . 118.21(15) ?
N2 C2 C8 . . 125.87(16) ?
N2 C2 C1 . . 127.33(17) ?
C8 C2 C1 . . 106.74(15) ?
N2 N3 C9 . . 120.78(15) ?
N2 N3 H3A . . 119.6 ?
C9 N3 H3A . . 119.6 ?
C4 C3 C8 . . 117.08(19) ?
C4 C3 H3B . . 121.5 ?
C8 C3 H3B . . 121.5 ?
F1 C4 C3 . . 118.3(2) ?
F1 C4 C5 . . 117.90(19) ?
C3 C4 C5 . . 123.8(2) ?
C6 C5 C4 . . 119.1(2) ?
C6 C5 H5A . . 120.5 ?
C4 C5 H5A . . 120.5 ?
C7 C6 C5 . . 118.42(19) ?
C7 C6 H6A . . 120.8 ?
C5 C6 H6A . . 120.8 ?
C6 C7 N1 . . 129.42(18) ?
C6 C7 C8 . . 121.89(19) ?
N1 C7 C8 . . 108.69(16) ?
C3 C8 C7 . . 119.75(18) ?
C3 C8 C2 . . 133.33(17) ?
C7 C8 C2 . . 106.90(16) ?
C10 C9 C14 . . 119.59(18) ?
C10 C9 N3 . . 121.66(17) ?
C14 C9 N3 . . 118.75(17) ?
C11 C10 C9 . . 119.34(19) ?
C11 C10 H10A . . 120.3 ?
C9 C10 H10A . . 120.3 ?
C12 C11 C10 . . 121.3(2) ?
C12 C11 H11A . . 119.4 ?
C10 C11 H11A . . 119.4 ?
C13 C12 C11 . . 119.2(2) ?
C13 C12 H12A . . 120.4 ?
C11 C12 H12A . . 120.4 ?
C12 C13 C14 . . 120.8(2) ?
C12 C13 H13A . . 119.6 ?
C14 C13 H13A . . 119.6 ?
C13 C14 C9 . . 119.79(19) ?
C13 C14 H14A . . 120.1 ?
C9 C14 H14A . . 120.1 ?

loop_
_geom_bond_atom_site_label_1
_geom_bond_atom_site_label_2
_geom_bond_site_symmetry_2
_geom_bond_distance
_geom_bond_publ_flag
O1 C1 . 1.239(2) ?
F1 C4 . 1.363(2) ?
N1 C1 . 1.356(2) ?
N1 C7 . 1.401(2) ?
N1 H1A . 0.8600 ?
C1 C2 . 1.483(2) ?
N2 C2 . 1.306(2) ?
N2 N3 . 1.322(2) ?
C2 C8 . 1.441(3) ?
N3 C9 . 1.396(2) ?
N3 H3A . 0.8600 ?
C3 C4 . 1.371(3) ?
C3 C8 . 1.382(3) ?
C3 H3B . 0.9300 ?
C4 C5 . 1.382(3) ?
C5 C6 . 1.378(3) ?
C5 H5A . 0.9300 ?
C6 C7 . 1.373(3) ?
C6 H6A . 0.9300 ?
C7 C8 . 1.404(2) ?
C9 C10 . 1.386(3) ?
C9 C14 . 1.391(3) ?
C10 C11 . 1.380(3) ?
C10 H10A . 0.9300 ?
C11 C12 . 1.377(3) ?
C11 H11A . 0.9300 ?
C12 C13 . 1.370(3) ?
C12 H12A . 0.9300 ?
C13 C14 . 1.382(3) ?
C13 H13A . 0.9300 ?
C14 H14A . 0.9300 ?

loop_
_geom_hbond_atom_site_label_D
_geom_hbond_atom_site_label_H
_geom_hbond_atom_site_label_A
_geom_hbond_site_symmetry_A
_geom_hbond_distance_DH
_geom_hbond_distance_HA
_geom_hbond_distance_DA
_geom_hbond_angle_DHA
N1 H1A O1 2_467 0.86 2.05 2.861(2) 157
N3 H3A O1 . 0.86 2.09 2.760(2) 135

loop_
_geom_torsion_atom_site_label_1
_geom_torsion_atom_site_label_2
_geom_torsion_atom_site_label_3
_geom_torsion_atom_site_label_4
_geom_torsion_site_symmetry_1
_geom_torsion_site_symmetry_2
_geom_torsion_site_symmetry_3
_geom_torsion_site_symmetry_4
_geom_torsion
_geom_torsion_publ_flag
C7 N1 C1 O1 . . . . -177.71(18) ?
C7 N1 C1 C2 . . . . 0.9(2) ?
N3 N2 C2 C8 . . . . -178.66(16) ?
N3 N2 C2 C1 . . . . -1.7(3) ?
O1 C1 C2 N2 . . . . 0.7(3) ?
N1 C1 C2 N2 . . . . -177.91(17) ?
O1 C1 C2 C8 . . . . 178.17(18) ?
N1 C1 C2 C8 . . . . -0.5(2) ?
C2 N2 N3 C9 . . . . 175.62(16) ?
C8 C3 C4 F1 . . . . -179.48(19) ?
C8 C3 C4 C5 . . . . -0.5(3) ?
F1 C4 C5 C6 . . . . 179.6(2) ?
C3 C4 C5 C6 . . . . 0.6(4) ?
C4 C5 C6 C7 . . . . -0.7(3) ?
C5 C6 C7 N1 . . . . -179.05(19) ?
C5 C6 C7 C8 . . . . 0.7(3) ?
C1 N1 C7 C6 . . . . 178.71(19) ?
C1 N1 C7 C8 . . . . -1.0(2) ?
C4 C3 C8 C7 . . . . 0.4(3) ?
C4 C3 C8 C2 . . . . 178.50(19) ?
C6 C7 C8 C3 . . . . -0.6(3) ?
N1 C7 C8 C3 . . . . 179.20(16) ?
C6 C7 C8 C2 . . . . -179.09(17) ?
N1 C7 C8 C2 . . . . 0.7(2) ?
N2 C2 C8 C3 . . . . -0.9(3) ?
C1 C2 C8 C3 . . . . -178.4(2) ?
N2 C2 C8 C7 . . . . 177.35(17) ?
C1 C2 C8 C7 . . . . -0.1(2) ?
N2 N3 C9 C10 . . . . 0.4(3) ?
N2 N3 C9 C14 . . . . -178.79(16) ?
C14 C9 C10 C11 . . . . -1.2(3) ?
N3 C9 C10 C11 . . . . 179.65(17) ?
C9 C10 C11 C12 . . . . 1.0(3) ?
C10 C11 C12 C13 . . . . -0.1(4) ?
C11 C12 C13 C14 . . . . -0.7(4) ?
C12 C13 C14 C9 . . . . 0.5(3) ?
C10 C9 C14 C13 . . . . 0.4(3) ?
N3 C9 C14 C13 . . . . 179.65(17) ?

loop_
_cod_related_entry_id
_cod_related_entry_database
_cod_related_entry_code
1 ChemSpider 4643639
